data_4108005
loop_
_publ_author_name
'Daniela Buccella'
'Gerard Parkin'

_publ_section_title
;
 Mononuclear and Dinuclear Molybdenum and Tungsten Complexes of
 p-tert-Butyltetrathiacalix[4]arene and
 p-tert-Butyltetrasulfonylcalix[4]arene: Facile Cleavage of the Calixarene
 Ligand Framework by Nickel
;
_journal_name_full 'Journal of the American Chemical Society'
_journal_page_first 8617
_journal_page_last 8619
_journal_paper_doi 10.1021/ja803215x
_journal_volume 130
_journal_year 2008
_chemical_formula_sum 'C61 H87 Mo O12 P3 S4'
_chemical_formula_weight 1329.40
_chemical_name_systematic
;

 ?

;
_space_group_IT_number 15
_symmetry_cell_setting monoclinic
_symmetry_space_group_name_Hall '-C 2yc'
_symmetry_space_group_name_H-M 'C 1 2/c 1'
_atom_sites_solution_hydrogens geom
_atom_sites_solution_primary direct
_atom_sites_solution_secondary difmap
_audit_creation_method SHELXL-97
_cell_angle_alpha 90.00
_cell_angle_beta 107.0520(10)
_cell_angle_gamma 90.00
_cell_formula_units_Z 8
_cell_length_a 29.496(2)
_cell_length_b 16.9091(12)
_cell_length_c 27.935(2)
_cell_measurement_reflns_used 9950
_cell_measurement_temperature 125(2)
_cell_measurement_theta_max 28.53
_cell_measurement_theta_min 2.22
_cell_volume 13320.1(16)
_computing_cell_refinement 'Bruker SMART'
_computing_data_collection 'Bruker SMART'
_computing_data_reduction 'Bruker SAINT'
_computing_molecular_graphics 'Bruker SHELXTL'
_computing_publication_material 'Bruker SHELXTL'
_computing_structure_refinement 'SHELXL-97 (Sheldrick, 1997)'
_computing_structure_solution 'SHELXS-97 (Sheldrick, 1990)'
_diffrn_ambient_temperature 125(2)
_diffrn_measured_fraction_theta_full 1.000
_diffrn_measured_fraction_theta_max 1.000
_diffrn_measurement_device_type 'CCD area detector'
_diffrn_measurement_method 'phi and omega scans'
_diffrn_radiation_monochromator graphite
_diffrn_radiation_source 'fine-focus sealed tube'
_diffrn_radiation_type MoK\a
_diffrn_radiation_wavelength 0.71073
_diffrn_reflns_av_R_equivalents 0.1660
_diffrn_reflns_av_sigmaI/netI 0.1191
_diffrn_reflns_limit_h_max 36
_diffrn_reflns_limit_h_min -36
_diffrn_reflns_limit_k_max 21
_diffrn_reflns_limit_k_min -21
_diffrn_reflns_limit_l_max 34
_diffrn_reflns_limit_l_min -34
_diffrn_reflns_number 79015
_diffrn_reflns_theta_full 26.37
_diffrn_reflns_theta_max 26.37
_diffrn_reflns_theta_min 1.40
_exptl_absorpt_coefficient_mu 0.451
_exptl_absorpt_correction_T_max 0.9735
_exptl_absorpt_correction_T_min 0.9273
_exptl_absorpt_correction_type empirical
_exptl_absorpt_process_details sadabs
_exptl_crystal_colour RED
_exptl_crystal_density_diffrn 1.326
_exptl_crystal_description BLOCK
_exptl_crystal_F_000 5600
_exptl_crystal_size_max 0.17
_exptl_crystal_size_mid 0.08
_exptl_crystal_size_min 0.06
_refine_diff_density_max 0.993
_refine_diff_density_min -0.968
_refine_diff_density_rms 0.112
_refine_ls_extinction_method none
_refine_ls_goodness_of_fit_ref 1.003
_refine_ls_hydrogen_treatment mixed
_refine_ls_matrix_type full
_refine_ls_number_parameters 748
_refine_ls_number_reflns 13623
_refine_ls_number_restraints 12
_refine_ls_restrained_S_all 1.018
_refine_ls_R_factor_all 0.1344
_refine_ls_R_factor_gt 0.0519
_refine_ls_shift/su_max 0.001
_refine_ls_shift/su_mean 0.000
_refine_ls_structure_factor_coef Fsqd
_refine_ls_weighting_details 'calc w=1/[\s^2^(Fo^2^)+(0.0397P)^2^+42.9428P] where P=(Fo^2^+2Fc^2^)/3'
_refine_ls_weighting_scheme calc
_refine_ls_wR_factor_gt 0.0985
_refine_ls_wR_factor_ref 0.1285
_reflns_number_gt 7586
_reflns_number_total 13623
_reflns_threshold_expression >2sigma(I)
_cod_data_source_file ja803215x-file010.cif
_cod_data_source_block somohs10
_cod_original_cell_volume 13320.3(17)
_cod_database_code 4108005

loop_
_symmetry_equiv_pos_as_xyz
'x, y, z'
'-x, y, -z+1/2'
'x+1/2, y+1/2, z'
'-x+1/2, y+1/2, -z+1/2'
'-x, -y, -z'
'x, -y, z-1/2'
'-x+1/2, -y+1/2, -z'
'x+1/2, -y+1/2, z-1/2'

loop_
_atom_site_label
_atom_site_type_symbol
_atom_site_fract_x
_atom_site_fract_y
_atom_site_fract_z
_atom_site_U_iso_or_equiv
_atom_site_adp_type
_atom_site_occupancy
_atom_site_symmetry_multiplicity
_atom_site_calc_flag
_atom_site_refinement_flags
_atom_site_disorder_assembly
_atom_site_disorder_group
Mo Mo 0.165521(14) 0.00175(3) 0.982723(15) 0.01437(10) Uani 1 1 d . . .
H1 H 0.1637(15) 0.092(3) 1.0028(16) 0.017 Uiso 1 1 d . . .
H2 H 0.1913(15) 0.010(3) 1.0440(15) 0.017 Uiso 1 1 d . . .
P1 P 0.10816(5) 0.04015(8) 1.02429(5) 0.0194(3) Uani 1 1 d . . .
P2 P 0.23975(5) 0.07405(8) 1.00319(5) 0.0199(3) Uani 1 1 d . . .
P3 P 0.19167(5) -0.11816(8) 1.03090(5) 0.0189(3) Uani 1 1 d . . .
S1 S 0.07852(4) -0.07150(7) 0.89097(4) 0.0144(3) Uani 1 1 d . . .
S2 S 0.26031(4) -0.12729(7) 0.87728(5) 0.0174(3) Uani 1 1 d . . .
S3 S 0.23259(4) 0.16236(7) 0.77879(5) 0.0181(3) Uani 1 1 d . . .
S4 S 0.11161(4) 0.24841(7) 0.89181(5) 0.0179(3) Uani 1 1 d . . .
O1 O 0.13809(11) 0.07262(18) 0.91144(11) 0.0154(7) Uani 1 1 d . . .
O2 O 0.19154(11) -0.06199(18) 0.92866(11) 0.0159(7) Uani 1 1 d . . .
O3 O 0.20832(12) -0.0106(2) 0.79862(13) 0.0229(8) Uani 1 1 d . . .
H3 H 0.198(2) 0.021(3) 0.778(2) 0.035(19) Uiso 1 1 d . . .
O4 O 0.17259(12) 0.1280(2) 0.84421(13) 0.0197(8) Uani 1 1 d . . .
H4 H 0.1638(18) 0.112(3) 0.8691(19) 0.030(16) Uiso 1 1 d . . .
O10 O 0.10250(11) -0.07066(18) 0.94491(11) 0.0155(7) Uani 1 1 d . . .
O11 O 0.03746(11) -0.12140(18) 0.87555(12) 0.0195(8) Uani 1 1 d . . .
O12 O 0.27993(11) -0.14556(19) 0.92974(12) 0.0207(8) Uani 1 1 d . . .
O13 O 0.27729(11) -0.17251(19) 0.84210(13) 0.0234(8) Uani 1 1 d . . .
O14 O 0.26610(12) 0.2063(2) 0.76125(12) 0.0255(8) Uani 1 1 d . . .
O15 O 0.19747(11) 0.11551(19) 0.74255(11) 0.0206(8) Uani 1 1 d . . .
O16 O 0.14343(12) 0.23456(19) 0.94096(12) 0.0219(8) Uani 1 1 d . . .
O17 O 0.08011(12) 0.31504(19) 0.88524(13) 0.0254(8) Uani 1 1 d . . .
C10 C 0.09355(17) 0.0875(3) 0.88717(17) 0.0176(11) Uani 1 1 d . . .
C11 C 0.05974(16) 0.0258(3) 0.87284(16) 0.0126(10) Uani 1 1 d . . .
C12 C 0.01299(16) 0.0390(3) 0.84620(17) 0.0166(10) Uani 1 1 d . . .
H12B H -0.0082 -0.0047 0.8382 0.020 Uiso 1 1 calc R . .
C13 C -0.00399(16) 0.1142(3) 0.83079(17) 0.0158(10) Uani 1 1 d . . .
C14 C 0.02850(16) 0.1760(3) 0.84444(17) 0.0178(11) Uani 1 1 d . . .
H14B H 0.0181 0.2283 0.8346 0.021 Uiso 1 1 calc R . .
C15 C 0.07587(16) 0.1638(3) 0.87209(17) 0.0147(10) Uani 1 1 d . . .
C16 C -0.05667(17) 0.1277(3) 0.80269(17) 0.0185(11) Uani 1 1 d . . .
C17 C -0.08510(18) 0.1176(4) 0.84045(19) 0.0328(14) Uani 1 1 d . . .
H17B H -0.0744 0.1566 0.8674 0.049 Uiso 1 1 calc R . .
H17C H -0.0802 0.0642 0.8546 0.049 Uiso 1 1 calc R . .
H17D H -0.1189 0.1257 0.8234 0.049 Uiso 1 1 calc R . .
C18 C -0.06565(18) 0.2099(3) 0.7797(2) 0.0287(13) Uani 1 1 d . . .
H18A H -0.0550 0.2498 0.8061 0.043 Uiso 1 1 calc R . .
H18B H -0.0996 0.2167 0.7631 0.043 Uiso 1 1 calc R . .
H18C H -0.0481 0.2163 0.7551 0.043 Uiso 1 1 calc R . .
C19 C -0.07386(18) 0.0668(3) 0.76021(19) 0.0285(13) Uani 1 1 d . . .
H19A H -0.0558 0.0732 0.7361 0.043 Uiso 1 1 calc R . .
H19B H -0.1076 0.0752 0.7433 0.043 Uiso 1 1 calc R . .
H19C H -0.0691 0.0133 0.7742 0.043 Uiso 1 1 calc R . .
C20 C 0.17069(17) -0.0959(3) 0.88643(17) 0.0166(11) Uani 1 1 d . . .
C21 C 0.19793(17) -0.1343(3) 0.85823(18) 0.0173(11) Uani 1 1 d . . .
C22 C 0.17810(17) -0.1715(3) 0.81300(17) 0.0164(10) Uani 1 1 d . . .
H22A H 0.1985 -0.1965 0.7969 0.020 Uiso 1 1 calc R . .
C23 C 0.12935(17) -0.1740(3) 0.78991(17) 0.0173(11) Uani 1 1 d . . .
C24 C 0.10171(17) -0.1381(3) 0.81577(17) 0.0162(10) Uani 1 1 d . . .
H24A H 0.0683 -0.1381 0.8012 0.019 Uiso 1 1 calc R . .
C25 C 0.12038(16) -0.1018(3) 0.86238(17) 0.0145(10) Uani 1 1 d . . .
C26 C 0.10868(17) -0.2146(3) 0.73930(18) 0.0199(11) Uani 1 1 d . . .
C27 C 0.1327(2) -0.1809(3) 0.70182(19) 0.0303(13) Uani 1 1 d . . .
H27A H 0.1257 -0.1243 0.6971 0.045 Uiso 1 1 calc R . .
H27B H 0.1206 -0.2083 0.6697 0.045 Uiso 1 1 calc R . .
H27C H 0.1670 -0.1887 0.7147 0.045 Uiso 1 1 calc R . .
C28 C 0.1190(2) -0.3032(3) 0.7466(2) 0.0301(13) Uani 1 1 d . . .
H28A H 0.1035 -0.3244 0.7704 0.045 Uiso 1 1 calc R . .
H28B H 0.1533 -0.3115 0.7596 0.045 Uiso 1 1 calc R . .
H28C H 0.1069 -0.3304 0.7144 0.045 Uiso 1 1 calc R . .
C29 C 0.05524(19) -0.2024(4) 0.7187(2) 0.0353(15) Uani 1 1 d . . .
H29A H 0.0484 -0.1458 0.7140 0.053 Uiso 1 1 calc R . .
H29B H 0.0396 -0.2240 0.7423 0.053 Uiso 1 1 calc R . .
H29C H 0.0434 -0.2297 0.6864 0.053 Uiso 1 1 calc R . .
C30 C 0.24773(16) 0.0207(3) 0.83033(17) 0.0161(11) Uani 1 1 d . . .
C31 C 0.26477(16) 0.0974(3) 0.82610(18) 0.0179(11) Uani 1 1 d . . .
C32 C 0.30822(17) 0.1220(3) 0.85697(18) 0.0195(11) Uani 1 1 d . . .
H32A H 0.3192 0.1735 0.8526 0.023 Uiso 1 1 calc R . .
C33 C 0.33644(16) 0.0734(3) 0.89440(18) 0.0180(11) Uani 1 1 d . . .
C34 C 0.31814(15) -0.0005(3) 0.90058(16) 0.0166(10) Uani 1 1 d . . .
H34A H 0.3358 -0.0339 0.9267 0.020 Uiso 1 1 calc R . .
C35 C 0.27467(16) -0.0269(3) 0.86963(17) 0.0164(11) Uani 1 1 d . . .
C36 C 0.38592(17) 0.1007(3) 0.92644(18) 0.0222(12) Uani 1 1 d . . .
C37 C 0.3815(2) 0.1789(3) 0.9524(2) 0.0428(16) Uani 1 1 d . . .
H37A H 0.3661 0.2184 0.9272 0.064 Uiso 1 1 calc R . .
H37B H 0.4131 0.1976 0.9713 0.064 Uiso 1 1 calc R . .
H37C H 0.3623 0.1707 0.9753 0.064 Uiso 1 1 calc R . .
C38 C 0.40986(19) 0.0407(3) 0.9666(2) 0.0371(15) Uani 1 1 d . . .
H38A H 0.4132 -0.0098 0.9507 0.056 Uiso 1 1 calc R . .
H38B H 0.3905 0.0329 0.9893 0.056 Uiso 1 1 calc R . .
H38C H 0.4413 0.0602 0.9855 0.056 Uiso 1 1 calc R . .
C39 C 0.41735(18) 0.1118(4) 0.8925(2) 0.0365(15) Uani 1 1 d . . .
H39A H 0.4201 0.0615 0.8762 0.055 Uiso 1 1 calc R . .
H39B H 0.4489 0.1294 0.9125 0.055 Uiso 1 1 calc R . .
H39C H 0.4033 0.1516 0.8670 0.055 Uiso 1 1 calc R . .
C40 C 0.17331(16) 0.2056(3) 0.83515(17) 0.0159(10) Uani 1 1 d . . .
C41 C 0.14631(16) 0.2645(3) 0.85009(17) 0.0175(11) Uani 1 1 d . . .
C42 C 0.14824(18) 0.3425(3) 0.83505(18) 0.0218(12) Uani 1 1 d . . .
H42A H 0.1294 0.3809 0.8452 0.026 Uiso 1 1 calc R . .
C43 C 0.1763(2) 0.3665(3) 0.80599(19) 0.0270(13) Uani 1 1 d . A .
C44 C 0.20308(18) 0.3100(3) 0.79133(17) 0.0206(11) Uani 1 1 d . . .
H44A H 0.2228 0.3248 0.7713 0.025 Uiso 1 1 calc R . .
C45 C 0.20163(16) 0.2310(3) 0.80551(17) 0.0175(11) Uani 1 1 d . . .
C46 C 0.1799(2) 0.4520(3) 0.79143(18) 0.0439(17) Uani 1 1 d D . .
C47 C 0.1874(6) 0.5138(10) 0.8330(7) 0.076(6) Uani 0.371(10) 1 d PD A 1
H47A H 0.1572 0.5239 0.8399 0.114 Uiso 0.371(10) 1 calc PR A 1
H47B H 0.1991 0.5630 0.8224 0.114 Uiso 0.371(10) 1 calc PR A 1
H47C H 0.2106 0.4940 0.8634 0.114 Uiso 0.371(10) 1 calc PR A 1
C48 C 0.2080(6) 0.4764(9) 0.7561(6) 0.076(6) Uani 0.371(10) 1 d PD A 1
H48A H 0.1868 0.4782 0.7218 0.114 Uiso 0.371(10) 1 calc PR A 1
H48B H 0.2333 0.4379 0.7582 0.114 Uiso 0.371(10) 1 calc PR A 1
H48C H 0.2219 0.5288 0.7657 0.114 Uiso 0.371(10) 1 calc PR A 1
C49 C 0.1268(5) 0.4638(10) 0.7603(5) 0.076(6) Uani 0.371(10) 1 d PD A 1
H49A H 0.1067 0.4288 0.7733 0.114 Uiso 0.371(10) 1 calc PR A 1
H49B H 0.1229 0.4511 0.7251 0.114 Uiso 0.371(10) 1 calc PR A 1
H49C H 0.1176 0.5189 0.7631 0.114 Uiso 0.371(10) 1 calc PR A 1
C47A C 0.1603(3) 0.5099(6) 0.8215(4) 0.050(2) Uani 0.629(10) 1 d PD A 2
H47D H 0.1261 0.5016 0.8144 0.075 Uiso 0.629(10) 1 calc PR A 2
H47E H 0.1662 0.5641 0.8123 0.075 Uiso 0.629(10) 1 calc PR A 2
H47F H 0.1760 0.5018 0.8573 0.075 Uiso 0.629(10) 1 calc PR A 2
C48A C 0.1607(4) 0.4650(5) 0.7357(3) 0.050(2) Uani 0.629(10) 1 d PD A 2
H48D H 0.1268 0.4529 0.7247 0.075 Uiso 0.629(10) 1 calc PR A 2
H48E H 0.1773 0.4302 0.7183 0.075 Uiso 0.629(10) 1 calc PR A 2
H48F H 0.1656 0.5202 0.7279 0.075 Uiso 0.629(10) 1 calc PR A 2
C49A C 0.2342(3) 0.4732(5) 0.8048(3) 0.050(2) Uani 0.629(10) 1 d PD A 2
H49D H 0.2517 0.4445 0.8351 0.075 Uiso 0.629(10) 1 calc PR A 2
H49E H 0.2384 0.5302 0.8108 0.075 Uiso 0.629(10) 1 calc PR A 2
H49F H 0.2463 0.4581 0.7770 0.075 Uiso 0.629(10) 1 calc PR A 2
C51 C 0.12936(19) 0.0753(3) 1.08851(19) 0.0313(13) Uani 1 1 d . . .
H51A H 0.1022 0.0888 1.1005 0.047 Uiso 1 1 calc R . .
H51B H 0.1491 0.1223 1.0899 0.047 Uiso 1 1 calc R . .
H51C H 0.1481 0.0337 1.1098 0.047 Uiso 1 1 calc R . .
C52 C 0.06786(18) 0.1202(3) 0.99515(19) 0.0260(12) Uani 1 1 d . . .
H52A H 0.0461 0.1310 1.0150 0.039 Uiso 1 1 calc R . .
H52B H 0.0496 0.1047 0.9612 0.039 Uiso 1 1 calc R . .
H52C H 0.0862 0.1679 0.9936 0.039 Uiso 1 1 calc R . .
C53 C 0.06439(18) -0.0345(3) 1.02894(19) 0.0246(12) Uani 1 1 d . . .
H53A H 0.0431 -0.0119 1.0465 0.037 Uiso 1 1 calc R . .
H53B H 0.0808 -0.0804 1.0476 0.037 Uiso 1 1 calc R . .
H53C H 0.0459 -0.0510 0.9953 0.037 Uiso 1 1 calc R . .
C61 C 0.2507(2) 0.1427(3) 1.0552(2) 0.0336(14) Uani 1 1 d . . .
H61A H 0.2815 0.1684 1.0601 0.050 Uiso 1 1 calc R . .
H61B H 0.2508 0.1139 1.0857 0.050 Uiso 1 1 calc R . .
H61C H 0.2256 0.1828 1.0481 0.050 Uiso 1 1 calc R . .
C62 C 0.24609(18) 0.1383(3) 0.95376(19) 0.0268(13) Uani 1 1 d . . .
H62A H 0.2768 0.1654 0.9648 0.040 Uiso 1 1 calc R . .
H62B H 0.2206 0.1776 0.9459 0.040 Uiso 1 1 calc R . .
H62C H 0.2444 0.1068 0.9238 0.040 Uiso 1 1 calc R . .
C63 C 0.29566(17) 0.0212(3) 1.0176(2) 0.0306(14) Uani 1 1 d . . .
H63A H 0.3219 0.0593 1.0250 0.046 Uiso 1 1 calc R . .
H63B H 0.2965 -0.0114 0.9889 0.046 Uiso 1 1 calc R . .
H63C H 0.2989 -0.0128 1.0469 0.046 Uiso 1 1 calc R . .
C71 C 0.1613(2) -0.2038(3) 0.99627(19) 0.0301(13) Uani 1 1 d . . .
H71A H 0.1720 -0.2519 1.0159 0.045 Uiso 1 1 calc R . .
H71B H 0.1686 -0.2078 0.9643 0.045 Uiso 1 1 calc R . .
H71C H 0.1270 -0.1978 0.9900 0.045 Uiso 1 1 calc R . .
C72 C 0.1843(2) -0.1321(3) 1.09276(19) 0.0290(13) Uani 1 1 d . . .
H72A H 0.1970 -0.1839 1.1059 0.043 Uiso 1 1 calc R . .
H72B H 0.1505 -0.1297 1.0904 0.043 Uiso 1 1 calc R . .
H72C H 0.2014 -0.0904 1.1153 0.043 Uiso 1 1 calc R . .
C73 C 0.25276(18) -0.1501(3) 1.0436(2) 0.0303(13) Uani 1 1 d . . .
H73A H 0.2576 -0.1990 1.0632 0.045 Uiso 1 1 calc R . .
H73B H 0.2739 -0.1089 1.0625 0.045 Uiso 1 1 calc R . .
H73C H 0.2598 -0.1596 1.0119 0.045 Uiso 1 1 calc R . .
C101 C 0.5741(3) 0.0238(4) 0.8946(3) 0.062(2) Uani 1 1 d . . .
H10A H 0.5848 -0.0242 0.9119 0.075 Uiso 1 1 calc R . .
C102 C 0.5948(3) 0.0930(5) 0.9136(3) 0.070(2) Uani 1 1 d . . .
H10B H 0.6198 0.0929 0.9441 0.084 Uiso 1 1 calc R . .
C103 C 0.5805(3) 0.1617(5) 0.8900(3) 0.079(3) Uani 1 1 d . . .
H10C H 0.5963 0.2094 0.9032 0.095 Uiso 1 1 calc R . .
C104 C 0.5448(3) 0.1636(5) 0.8488(3) 0.068(2) Uani 1 1 d . . .
H10D H 0.5343 0.2134 0.8338 0.081 Uiso 1 1 calc R . .
C105 C 0.5224(3) 0.0968(7) 0.8267(3) 0.078(3) Uani 1 1 d . . .
H10E H 0.4974 0.0992 0.7963 0.094 Uiso 1 1 calc R . .
C106 C 0.5383(3) 0.0222(5) 0.8512(3) 0.080(3) Uani 1 1 d . . .
H10F H 0.5240 -0.0263 0.8374 0.096 Uiso 1 1 calc R . .
C201 C 0.4867(3) -0.1476(5) 0.9216(4) 0.085(3) Uani 1 1 d . . .
H20A H 0.5177 -0.1342 0.9207 0.102 Uiso 1 1 calc R . .
C202 C 0.4483(3) -0.1311(5) 0.8820(3) 0.080(3) Uani 1 1 d . . .
H20B H 0.4525 -0.1045 0.8537 0.095 Uiso 1 1 calc R . .
C203 C 0.4032(3) -0.1525(4) 0.8823(3) 0.0546(19) Uani 1 1 d . . .
H20C H 0.3767 -0.1429 0.8540 0.066 Uiso 1 1 calc R . .
C204 C 0.3976(2) -0.1875(4) 0.9238(3) 0.0487(18) Uani 1 1 d . . .
H20D H 0.3667 -0.2016 0.9247 0.058 Uiso 1 1 calc R . .
C205 C 0.4351(3) -0.2025(5) 0.9639(3) 0.088(3) Uani 1 1 d . . .
H20E H 0.4306 -0.2259 0.9931 0.106 Uiso 1 1 calc R . .
C206 C 0.4799(3) -0.1834(6) 0.9621(5) 0.112(4) Uani 1 1 d . . .
H20F H 0.5065 -0.1956 0.9899 0.135 Uiso 1 1 calc R . .

loop_
_atom_site_aniso_label
_atom_site_aniso_U_11
_atom_site_aniso_U_22
_atom_site_aniso_U_33
_atom_site_aniso_U_23
_atom_site_aniso_U_13
_atom_site_aniso_U_12
Mo 0.0158(2) 0.0134(2) 0.01378(19) 0.00058(19) 0.00416(15) -0.00091(19)
P1 0.0223(7) 0.0197(7) 0.0181(7) -0.0013(6) 0.0090(6) 0.0001(6)
P2 0.0182(7) 0.0209(7) 0.0193(7) 0.0009(6) 0.0032(6) -0.0019(6)
P3 0.0213(7) 0.0168(7) 0.0182(7) 0.0026(6) 0.0052(6) 0.0003(6)
S1 0.0142(6) 0.0137(6) 0.0160(6) -0.0009(5) 0.0057(5) -0.0014(5)
S2 0.0151(6) 0.0158(6) 0.0220(7) 0.0026(5) 0.0062(5) 0.0015(5)
S3 0.0160(6) 0.0214(7) 0.0180(6) 0.0070(5) 0.0067(5) 0.0018(5)
S4 0.0194(7) 0.0149(6) 0.0206(7) -0.0004(5) 0.0076(5) -0.0010(5)
O1 0.0121(17) 0.0186(18) 0.0147(17) 0.0029(14) 0.0027(14) -0.0004(14)
O2 0.0165(18) 0.0146(17) 0.0156(18) -0.0028(14) 0.0033(14) 0.0002(14)
O3 0.0210(19) 0.024(2) 0.0191(19) 0.0058(17) -0.0017(16) -0.0033(16)
O4 0.020(2) 0.0190(19) 0.022(2) 0.0055(16) 0.0108(16) -0.0007(15)
O10 0.0173(18) 0.0144(17) 0.0147(17) -0.0003(14) 0.0048(14) -0.0029(14)
O11 0.0155(18) 0.0180(18) 0.0253(19) -0.0048(15) 0.0065(15) -0.0063(14)
O12 0.0190(19) 0.0187(19) 0.0228(19) 0.0061(15) 0.0035(15) 0.0020(15)
O13 0.0170(19) 0.023(2) 0.032(2) -0.0064(16) 0.0092(16) 0.0015(15)
O14 0.022(2) 0.032(2) 0.026(2) 0.0142(17) 0.0120(16) 0.0001(16)
O15 0.0186(19) 0.027(2) 0.0147(18) 0.0043(15) 0.0022(15) 0.0028(15)
O16 0.027(2) 0.022(2) 0.0170(18) -0.0027(15) 0.0081(16) -0.0066(16)
O17 0.025(2) 0.0173(19) 0.038(2) -0.0001(16) 0.0153(18) 0.0017(16)
C10 0.019(3) 0.025(3) 0.012(2) 0.001(2) 0.009(2) 0.002(2)
C11 0.016(2) 0.009(2) 0.015(2) -0.0024(18) 0.007(2) -0.0017(18)
C12 0.019(3) 0.017(3) 0.017(3) -0.003(2) 0.010(2) -0.004(2)
C13 0.015(3) 0.019(3) 0.016(2) 0.002(2) 0.008(2) 0.002(2)
C14 0.018(3) 0.019(3) 0.018(3) 0.002(2) 0.008(2) 0.003(2)
C15 0.017(3) 0.015(3) 0.014(2) 0.001(2) 0.009(2) 0.000(2)
C16 0.017(3) 0.023(3) 0.015(3) 0.001(2) 0.004(2) 0.005(2)
C17 0.018(3) 0.057(4) 0.024(3) 0.007(3) 0.007(2) 0.005(3)
C18 0.020(3) 0.029(3) 0.032(3) 0.001(3) 0.000(2) 0.007(2)
C19 0.021(3) 0.033(3) 0.029(3) -0.002(3) 0.002(2) 0.000(2)
C20 0.024(3) 0.012(2) 0.016(3) 0.007(2) 0.009(2) -0.001(2)
C21 0.016(3) 0.014(3) 0.022(3) 0.001(2) 0.007(2) 0.001(2)
C22 0.023(3) 0.013(3) 0.014(2) -0.001(2) 0.008(2) -0.002(2)
C23 0.020(3) 0.017(3) 0.015(3) -0.001(2) 0.006(2) -0.001(2)
C24 0.015(3) 0.012(2) 0.019(3) 0.002(2) 0.002(2) -0.001(2)
C25 0.014(2) 0.016(3) 0.014(2) 0.001(2) 0.006(2) 0.001(2)
C26 0.020(3) 0.023(3) 0.018(3) -0.001(2) 0.007(2) 0.001(2)
C27 0.043(4) 0.027(3) 0.022(3) -0.001(2) 0.011(3) 0.001(3)
C28 0.046(4) 0.022(3) 0.025(3) -0.010(2) 0.014(3) -0.005(3)
C29 0.030(3) 0.049(4) 0.019(3) -0.015(3) -0.003(3) 0.006(3)
C30 0.013(2) 0.020(3) 0.016(2) 0.002(2) 0.004(2) -0.0003(19)
C31 0.011(2) 0.019(3) 0.024(3) 0.005(2) 0.005(2) 0.003(2)
C32 0.019(3) 0.017(3) 0.024(3) 0.003(2) 0.008(2) -0.002(2)
C33 0.014(3) 0.022(3) 0.020(3) -0.001(2) 0.007(2) -0.001(2)
C34 0.014(2) 0.018(2) 0.017(2) 0.005(2) 0.0038(19) 0.003(2)
C35 0.015(3) 0.016(3) 0.020(3) 0.000(2) 0.008(2) -0.0007(19)
C36 0.018(3) 0.025(3) 0.020(3) 0.001(2) 0.000(2) -0.005(2)
C37 0.027(3) 0.041(4) 0.051(4) -0.012(3) -0.004(3) -0.001(3)
C38 0.027(3) 0.042(4) 0.035(3) 0.009(3) -0.002(3) -0.005(3)
C39 0.018(3) 0.060(4) 0.030(3) 0.011(3) 0.005(3) -0.004(3)
C40 0.013(3) 0.014(3) 0.016(3) 0.001(2) -0.002(2) -0.004(2)
C41 0.016(3) 0.021(3) 0.015(3) 0.000(2) 0.003(2) -0.005(2)
C42 0.031(3) 0.015(3) 0.019(3) -0.001(2) 0.008(2) 0.002(2)
C43 0.044(4) 0.016(3) 0.024(3) -0.001(2) 0.016(3) -0.003(3)
C44 0.030(3) 0.018(3) 0.015(3) 0.002(2) 0.008(2) -0.005(2)
C45 0.016(3) 0.020(3) 0.015(2) 0.003(2) 0.002(2) 0.001(2)
C46 0.077(5) 0.025(3) 0.040(4) 0.008(3) 0.033(4) 0.001(3)
C47 0.172(17) 0.025(6) 0.068(10) 0.002(6) 0.093(11) 0.008(8)
C48 0.172(17) 0.025(6) 0.068(10) 0.002(6) 0.093(11) 0.008(8)
C49 0.172(17) 0.025(6) 0.068(10) 0.002(6) 0.093(11) 0.008(8)
C47A 0.094(6) 0.016(3) 0.052(4) 0.006(3) 0.041(4) -0.008(3)
C48A 0.094(6) 0.016(3) 0.052(4) 0.006(3) 0.041(4) -0.008(3)
C49A 0.094(6) 0.016(3) 0.052(4) 0.006(3) 0.041(4) -0.008(3)
C51 0.036(3) 0.037(3) 0.025(3) -0.006(3) 0.014(3) -0.005(3)
C52 0.027(3) 0.028(3) 0.026(3) -0.001(2) 0.012(2) 0.004(2)
C53 0.024(3) 0.029(3) 0.024(3) 0.002(2) 0.011(2) -0.004(2)
C61 0.035(4) 0.034(3) 0.029(3) -0.005(3) 0.006(3) -0.011(3)
C62 0.024(3) 0.027(3) 0.029(3) 0.007(2) 0.007(2) -0.004(2)
C63 0.020(3) 0.030(3) 0.040(3) 0.007(3) 0.006(3) -0.005(2)
C71 0.039(4) 0.018(3) 0.028(3) 0.006(2) 0.000(3) 0.001(3)
C72 0.043(4) 0.020(3) 0.026(3) 0.009(2) 0.013(3) 0.006(3)
C73 0.024(3) 0.027(3) 0.041(3) 0.009(3) 0.011(3) 0.008(2)
C101 0.086(6) 0.046(5) 0.063(5) 0.012(4) 0.033(5) 0.009(4)
C102 0.090(6) 0.054(5) 0.059(5) -0.001(4) 0.012(5) 0.022(5)
C103 0.085(7) 0.059(6) 0.084(7) 0.006(5) 0.010(5) 0.025(5)
C104 0.049(5) 0.076(6) 0.076(6) 0.032(5) 0.014(5) 0.020(4)
C105 0.046(5) 0.135(9) 0.050(5) 0.013(6) 0.009(4) -0.008(6)
C106 0.092(7) 0.085(7) 0.078(6) -0.014(5) 0.046(6) -0.038(5)
C201 0.032(5) 0.086(7) 0.152(10) -0.048(7) 0.049(6) -0.022(5)
C202 0.087(7) 0.103(7) 0.069(6) -0.038(5) 0.054(5) -0.046(6)
C203 0.053(5) 0.048(5) 0.060(5) -0.012(4) 0.013(4) -0.007(4)
C204 0.022(3) 0.051(4) 0.070(5) 0.007(4) 0.009(3) -0.002(3)
C205 0.050(5) 0.100(7) 0.093(7) 0.037(6) -0.013(5) -0.032(5)
C206 0.035(5) 0.112(9) 0.164(11) 0.041(8) -0.011(6) -0.026(5)

loop_
_atom_type_symbol
_atom_type_description
_atom_type_scat_dispersion_real
_atom_type_scat_dispersion_imag
_atom_type_scat_source
C C 0.0033 0.0016 'International Tables Vol C Tables 4.2.6.8 and 6.1.1.4'
H H 0.0000 0.0000 'International Tables Vol C Tables 4.2.6.8 and 6.1.1.4'
O O 0.0106 0.0060 'International Tables Vol C Tables 4.2.6.8 and 6.1.1.4'
P P 0.1023 0.0942 'International Tables Vol C Tables 4.2.6.8 and 6.1.1.4'
S S 0.1246 0.1234 'International Tables Vol C Tables 4.2.6.8 and 6.1.1.4'
Mo Mo -1.6832 0.6857 'International Tables Vol C Tables 4.2.6.8 and 6.1.1.4'

loop_
_geom_angle_atom_site_label_1
_geom_angle_atom_site_label_2
_geom_angle_atom_site_label_3
_geom_angle
H1 Mo H2 67(2)
H1 Mo O2 139.2(15)
H2 Mo O2 127.7(14)
H1 Mo O10 124.9(15)
H2 Mo O10 127.2(15)
O2 Mo O10 79.19(11)
H1 Mo O1 76.5(15)
H2 Mo O1 142.9(15)
O2 Mo O1 76.03(11)
O10 Mo O1 80.77(11)
H1 Mo P1 58.9(15)
H2 Mo P1 69.7(14)
O2 Mo P1 155.82(9)
O10 Mo P1 76.64(8)
O1 Mo P1 99.29(8)
H1 Mo P2 64.3(15)
H2 Mo P2 66.7(14)
O2 Mo P2 86.29(9)
O10 Mo P2 164.42(8)
O1 Mo P2 90.32(8)
P1 Mo P2 117.67(5)
H1 Mo P3 128.9(15)
H2 Mo P3 61.9(15)
O2 Mo P3 81.46(9)
O10 Mo P3 83.61(9)
O1 Mo P3 154.60(9)
P1 Mo P3 96.42(5)
P2 Mo P3 99.90(5)
C51 P1 C52 100.8(3)
C51 P1 C53 101.5(2)
C52 P1 C53 99.3(2)
C51 P1 Mo 118.53(18)
C52 P1 Mo 116.28(17)
C53 P1 Mo 117.20(17)
C62 P2 C61 101.2(3)
C62 P2 C63 100.1(2)
C61 P2 C63 101.6(3)
C62 P2 Mo 114.28(18)
C61 P2 Mo 116.56(19)
C63 P2 Mo 120.22(18)
C73 P3 C72 99.5(3)
C73 P3 C71 99.9(3)
C72 P3 C71 102.9(3)
C73 P3 Mo 119.49(18)
C72 P3 Mo 121.83(17)
C71 P3 Mo 109.99(17)
O11 S1 O10 115.15(19)
O11 S1 C25 109.9(2)
O10 S1 C25 106.4(2)
O11 S1 C11 107.2(2)
O10 S1 C11 107.6(2)
C25 S1 C11 110.5(2)
O12 S2 O13 117.5(2)
O12 S2 C21 111.4(2)
O13 S2 C21 107.4(2)
O12 S2 C35 106.7(2)
O13 S2 C35 106.3(2)
C21 S2 C35 107.0(2)
O14 S3 O15 117.8(2)
O14 S3 C31 107.8(2)
O15 S3 C31 107.4(2)
O14 S3 C45 107.2(2)
O15 S3 C45 107.5(2)
C31 S3 C45 108.8(2)
O16 S4 O17 117.8(2)
O16 S4 C15 109.2(2)
O17 S4 C15 106.9(2)
O16 S4 C41 108.1(2)
O17 S4 C41 105.7(2)
C15 S4 C41 108.9(2)
C10 O1 Mo 127.0(3)
C20 O2 Mo 133.2(3)
H3 O3 C30 107(4)
H4 O4 C40 119(4)
S1 O10 Mo 125.43(18)
O1 C10 C15 123.8(4)
O1 C10 C11 121.2(4)
C15 C10 C11 114.9(4)
C12 C11 C10 122.9(4)
C12 C11 S1 119.0(3)
C10 C11 S1 118.1(4)
C11 C12 C13 121.8(4)
C12 C13 C14 116.5(4)
C12 C13 C16 120.8(4)
C14 C13 C16 122.6(4)
C13 C14 C15 122.4(4)
C14 C15 C10 121.5(4)
C14 C15 S4 117.4(4)
C10 C15 S4 120.9(4)
C18 C16 C17 109.2(4)
C18 C16 C13 112.1(4)
C17 C16 C13 107.8(4)
C18 C16 C19 108.0(4)
C17 C16 C19 109.4(4)
C13 C16 C19 110.4(4)
O2 C20 C21 120.5(4)
O2 C20 C25 127.2(4)
C21 C20 C25 112.2(4)
C22 C21 C20 123.7(4)
C22 C21 S2 115.6(4)
C20 C21 S2 120.5(4)
C21 C22 C23 122.7(4)
C24 C23 C22 115.6(4)
C24 C23 C26 123.1(4)
C22 C23 C26 121.3(4)
C23 C24 C25 123.3(4)
C24 C25 C20 122.3(4)
C24 C25 S1 114.8(3)
C20 C25 S1 122.7(3)
C29 C26 C23 112.1(4)
C29 C26 C28 109.0(4)
C23 C26 C28 107.9(4)
C29 C26 C27 108.9(4)
C23 C26 C27 109.0(4)
C28 C26 C27 109.9(4)
O3 C30 C35 118.1(4)
O3 C30 C31 124.5(4)
C35 C30 C31 117.3(4)
C32 C31 C30 120.9(4)
C32 C31 S3 118.4(4)
C30 C31 S3 120.6(4)
C31 C32 C33 122.0(5)
C34 C33 C32 117.0(4)
C34 C33 C36 122.2(4)
C32 C33 C36 120.8(4)
C33 C34 C35 122.1(4)
C34 C35 C30 120.5(4)
C34 C35 S2 116.1(4)
C30 C35 S2 122.8(4)
C39 C36 C38 107.8(4)
C39 C36 C37 110.0(5)
C38 C36 C37 108.2(4)
C39 C36 C33 108.8(4)
C38 C36 C33 112.5(4)
C37 C36 C33 109.6(4)
O4 C40 C45 117.2(4)
O4 C40 C41 126.5(4)
C45 C40 C41 116.3(4)
C42 C41 C40 120.2(4)
C42 C41 S4 115.1(4)
C40 C41 S4 124.5(4)
C43 C42 C41 122.8(5)
C44 C43 C42 117.8(5)
C44 C43 C46 119.4(4)
C42 C43 C46 122.7(5)
C43 C44 C45 120.7(5)
C44 C45 C40 122.2(4)
C44 C45 S3 116.4(4)
C40 C45 S3 121.1(4)
C48A C46 C47A 113.0(5)
C48A C46 C43 112.4(5)
C47A C46 C43 113.6(6)
C48A C46 C48 53.2(7)
C47A C46 C48 123.7(8)
C43 C46 C48 121.9(8)
C48A C46 C47 127.7(10)
C47A C46 C47 29.3(7)
C43 C46 C47 117.0(9)
C48 C46 C47 108.9(7)
C48A C46 C49 52.9(6)
C47A C46 C49 75.1(6)
C43 C46 C49 97.6(8)
C48 C46 C49 104.6(7)
C47 C46 C49 103.4(7)
C48A C46 C49A 105.1(5)
C47A C46 C49A 104.4(5)
C43 C46 C49A 107.5(5)
C48 C46 C49A 52.0(7)
C47 C46 C49A 75.8(6)
C49 C46 C49A 152.3(8)
C106 C101 C102 120.8(8)
C103 C102 C101 121.0(8)
C104 C103 C102 120.5(9)
C103 C104 C105 122.3(8)
C104 C105 C106 117.6(8)
C101 C106 C105 117.7(8)
C206 C201 C202 118.9(8)
C201 C202 C203 121.0(8)
C204 C203 C202 118.7(7)
C205 C204 C203 121.1(7)
C204 C205 C206 119.3(9)
C201 C206 C205 121.0(9)

loop_
_geom_bond_atom_site_label_1
_geom_bond_atom_site_label_2
_geom_bond_distance
Mo H1 1.64(4)
Mo H2 1.66(4)
Mo O2 2.171(3)
Mo O10 2.218(3)
Mo O1 2.261(3)
Mo P1 2.4052(13)
Mo P2 2.4250(14)
Mo P3 2.4308(13)
P1 C51 1.818(5)
P1 C52 1.828(5)
P1 C53 1.837(5)
P2 C62 1.810(5)
P2 C61 1.814(5)
P2 C63 1.814(5)
P3 C73 1.814(5)
P3 C72 1.820(5)
P3 C71 1.824(5)
S1 O11 1.435(3)
S1 O10 1.465(3)
S1 C25 1.733(4)
S1 C11 1.763(4)
S2 O12 1.443(3)
S2 O13 1.446(3)
S2 C21 1.763(5)
S2 C35 1.778(5)
S3 O14 1.433(3)
S3 O15 1.453(3)
S3 C31 1.766(5)
S3 C45 1.772(5)
S4 O16 1.437(3)
S4 O17 1.437(3)
S4 C15 1.767(5)
S4 C41 1.783(5)
O1 C10 1.314(5)
O2 C20 1.293(5)
O3 H3 0.78(5)
O3 C30 1.346(5)
O4 H4 0.85(5)
O4 C40 1.338(5)
C10 C15 1.409(6)
C10 C11 1.417(6)
C11 C12 1.380(6)
C12 C13 1.389(6)
C13 C14 1.393(6)
C13 C16 1.539(6)
C14 C15 1.399(6)
C16 C18 1.522(7)
C16 C17 1.538(6)
C16 C19 1.541(7)
C20 C21 1.435(6)
C20 C25 1.442(6)
C21 C22 1.379(6)
C22 C23 1.393(6)
C23 C24 1.378(6)
C23 C26 1.528(6)
C24 C25 1.399(6)
C26 C29 1.525(7)
C26 C28 1.531(7)
C26 C27 1.534(7)
C30 C35 1.404(6)
C30 C31 1.408(6)
C31 C32 1.383(6)
C32 C33 1.397(6)
C33 C34 1.391(7)
C33 C36 1.542(6)
C34 C35 1.393(6)
C36 C39 1.519(7)
C36 C38 1.524(7)
C36 C37 1.531(7)
C40 C45 1.405(6)
C40 C41 1.413(7)
C41 C42 1.390(6)
C42 C43 1.380(7)
C43 C44 1.376(7)
C43 C46 1.515(7)
C44 C45 1.397(6)
C46 C48A 1.508(7)
C46 C47A 1.510(8)
C46 C48 1.517(12)
C46 C47 1.529(12)
C46 C49 1.565(12)
C46 C49A 1.574(7)
C101 C106 1.354(11)
C101 C102 1.355(10)
C102 C103 1.342(10)
C103 C104 1.311(10)
C104 C105 1.361(11)
C105 C106 1.447(12)
C201 C206 1.349(13)
C201 C202 1.360(12)
C202 C203 1.380(10)
C203 C204 1.354(9)
C204 C205 1.348(9)
C205 C206 1.376(11)
